data_1531889
loop_
_publ_author_name
'Morozov, I.V.'
'Marsova, M.V.'
'Troyanov, S.I.'

_publ_section_title
;
 Synthesis and crystal structure of two modifications of aluminium nitrate
 hexahydrate Al (N O3)3 * 6(H2 O)
;
_journal_name_full 'Zhurnal Neorganicheskoi Khimii'
_journal_page_first 1055
_journal_page_last 1060
_journal_volume 47
_journal_year 2002
_chemical_formula_sum 'Al H12 N3 O15'
_chemical_name_systematic '(Al (H2 O)6) (N O3)3'
_space_group_IT_number 206
_symmetry_space_group_name_Hall '-I 2b 2c 3'
_symmetry_space_group_name_H-M 'I a -3'
_cell_angle_alpha 90
_cell_angle_beta 90
_cell_angle_gamma 90
_cell_formula_units_Z 8
_cell_length_a 13.677
_cell_length_b 13.677
_cell_length_c 13.677
_cell_volume 2558.424
_citation_journal_id_ASTM ZNOKAQ
_cod_data_source_file Morozov_ZNOKAQ_2002_1770.cif
_cod_data_source_block H12Al1N3O15
_cod_original_formula_sum 'H12 Al1 N3 O15'
_cod_database_code 1531889

loop_
_symmetry_equiv_pos_as_xyz
x,y,z
-x,-y+1/2,z
x,-y,-z+1/2
-x,y+1/2,-z+1/2
z,x,y
-z,-x+1/2,y
z,-x,-y+1/2
-z,x+1/2,-y+1/2
y,z,x
y,-z,-x+1/2
-y,z+1/2,-x+1/2
-y+1/2,-z,x+1/2
-x,-y,-z
x,y-1/2,-z
-x,y,z-1/2
x,-y-1/2,z-1/2
-z,-x,-y
z,x-1/2,-y
-z,x,y-1/2
z,-x-1/2,y-1/2
-y,-z,-x
-y,z,x-1/2
y,-z-1/2,x-1/2
y-1/2,z,-x-1/2
x+1/2,y+1/2,z+1/2
-x+1/2,-y+1,z+1/2
x+1/2,-y+1/2,-z+1
-x+1/2,y+1,-z+1
z+1/2,x+1/2,y+1/2
-z+1/2,-x+1,y+1/2
z+1/2,-x+1/2,-y+1
-z+1/2,x+1,-y+1
y+1/2,z+1/2,x+1/2
y+1/2,-z+1/2,-x+1
-y+1/2,z+1,-x+1
-y+1,-z+1/2,x+1
-x+1/2,-y+1/2,-z+1/2
x+1/2,y,-z+1/2
-x+1/2,y+1/2,z
x+1/2,-y,z
-z+1/2,-x+1/2,-y+1/2
z+1/2,x,-y+1/2
-z+1/2,x+1/2,y
z+1/2,-x,y
-y+1/2,-z+1/2,-x+1/2
-y+1/2,z+1/2,x
y+1/2,-z,x
y,z+1/2,-x

loop_
_atom_site_label
_atom_site_type_symbol
_atom_site_fract_x
_atom_site_fract_y
_atom_site_fract_z
_atom_site_occupancy
_atom_site_U_iso_or_equiv
O3 O-2 0.25 0.3827 0 1 0.0
Al1 Al+3 0.25 0.25 0.25 1 0.0
H2 H+1 0.114 0.273 0.124 1 0.0
O1 O-2 0.1313 0.2868 0.1916 1 0.0
N1 N+5 0.25 0.4675 0 1 0.0
H1 H+1 0.094 0.323 0.204 1 0.0
O2 O-2 0.2677 0.5098 0.0781 1 0.0
